data_1575205
loop_
_publ_author_name
'Pang, Yue'
'Rajeshkumar, Thayalan'
'Scopelliti, Rosario'
'Maron, Laurent'
'Mazzanti, Marinella'

_publ_section_title
;
 C-C bond cleavage and carbonylation enabled by an NNN-pincer uranium
 scaffold <i>via</i> metal-arene interaction.
;
_journal_issue 35
_journal_name_full 'Chemical science'
_journal_page_first 16101
_journal_page_last 16109
_journal_paper_doi 10.1039/d5sc04248h
_journal_volume 16
_journal_year 2025
_chemical_formula_moiety 'C126 H188 Cl4 K2 N6 O8 U2'
_chemical_formula_sum 'C126 H188 Cl4 K2 N6 O8 U2'
_chemical_formula_weight 2610.87
_space_group_crystal_system triclinic
_space_group_IT_number 2
_space_group_name_Hall '-P 1'
_space_group_name_H-M_alt 'P -1'
_atom_sites_solution_hydrogens geom
_atom_sites_solution_primary dual
_audit_creation_date 2024-10-10
_audit_creation_method
;
Olex2 1.5
(compiled 2024.02.16 svn.r378c4104 for OlexSys, GUI svn.r6928)
;
_audit_update_record
;
2024-11-21 deposited with the CCDC.	2025-07-23 downloaded from the CCDC.
;
_cell_angle_alpha 103.3088(15)
_cell_angle_beta 94.0723(15)
_cell_angle_gamma 107.2883(17)
_cell_formula_units_Z 1
_cell_length_a 11.6846(2)
_cell_length_b 15.7796(3)
_cell_length_c 18.5920(3)
_cell_measurement_reflns_used 17071
_cell_measurement_temperature 140.00(10)
_cell_measurement_theta_max 72.5700
_cell_measurement_theta_min 4.1510
_cell_volume 3149.13(10)
_computing_cell_refinement 'CrysAlisPro 1.171.43.112a (Rigaku OD, 2024)'
_computing_data_collection 'CrysAlisPro system (CCD 43.111a 64-bit (release 27-02-2024))'
_computing_data_reduction 'CrysAlisPro 1.171.43.112a (Rigaku OD, 2024)'
_computing_molecular_graphics 'Olex2 1.5 (Dolomanov et al., 2009)'
_computing_publication_material 'Olex2 1.5 (Dolomanov et al., 2009)'
_computing_structure_refinement 'SHELXL 2019/3 (Sheldrick, 2015)'
_computing_structure_solution 'SHELXT  (Sheldrick, 2015)'
_diffrn_ambient_environment N~2~
_diffrn_ambient_temperature 140.00(10)
_diffrn_detector 'CCD plate'
_diffrn_detector_area_resol_mean 5.2817
_diffrn_detector_type AtlasS2
_diffrn_measured_fraction_theta_full 0.998
_diffrn_measured_fraction_theta_max 0.971
_diffrn_measurement_details
;
List of Runs (angles in degrees, time in seconds):

  # Type    Start    End  Width  t~exp~   \w     \q     \k     \f   Frames
#--------------------------------------------------------------------------
  1  \w   -114.00 -16.00   1.00    8.03    --  -41.04 -41.00 -75.00   98
  2  \w    -45.00   3.00   1.00    8.03    --  -41.04  41.00  77.00   48
  3  \w     -7.00  18.00   1.00    8.03    --   41.04 -41.00 -75.00   25
  4  \w     26.00 111.00   1.00    8.03    --   41.04  41.00  77.00   85
  5  \w     82.00 177.00   1.00   32.12    --  105.15  41.00  77.00   95
  6  \w     40.00 111.00   1.00   32.12    --  105.15 -41.00 -75.00   71
  7  \w    -84.00 -14.00   1.00    8.03    --  -41.04 125.00  90.00   70
  8  \w    -21.00  74.00   1.00    8.03    --   41.04 -77.00-180.00   95
  9  \w     31.00  92.00   1.00    8.03    --   41.04-125.00 -30.00   61
 10  \w     35.00 103.00   1.00   32.12    --  105.15 -94.00 -90.00   68
 11  \w    105.00 152.00   1.00   32.12    --  105.15  77.00   0.00   47
 12  \w     30.00 103.00   1.00   32.12    --  105.15 -94.00 -30.00   73
 13  \w     83.00 168.00   1.00   32.12    --  105.15  45.00 -30.00   85
 14  \w    120.00 145.00   1.00   32.12    --  105.15 111.00  60.00   25
 15  \w     37.00 109.00   1.00   32.12    --  105.15-111.00-150.00   72
 16  \w     64.00 109.00   1.00   32.12    --  105.15-111.00  60.00   45
 17  \w    105.00 149.00   1.00   32.12    --  105.15 111.00 -90.00   44
 18  \w    118.00 161.00   1.00   32.12    --  105.15 111.00  30.00   43
 19  \w    110.00 167.00   1.00   32.12    --  105.15 111.00   0.00   57
 20  \w    112.00 168.00   1.00   32.12    --  105.15 111.00-120.00   56
 21  \w     91.00 124.00   1.00   32.12    --  105.15 178.00-180.00   33
 22  \w     84.00 109.00   1.00   32.12    --  105.15-111.00  90.00   25
 23  \w     99.00 141.00   1.00   32.12    --  105.15 178.00-120.00   42
 24  \w     86.00 113.00   1.00   32.12    --  105.15 178.00 -60.00   27
;
_diffrn_measurement_device 'four-circle diffractometer'
_diffrn_measurement_device_type 'SuperNova, Dual, Cu at home/near, AtlasS2'
_diffrn_measurement_method '\w scans'
_diffrn_orient_matrix_type 'CrysAlisPro convention (1999,Acta A55,543-557)'
_diffrn_orient_matrix_UB_11 0.0556541000
_diffrn_orient_matrix_UB_12 -0.0686225000
_diffrn_orient_matrix_UB_13 -0.0449677000
_diffrn_orient_matrix_UB_21 0.1135573000
_diffrn_orient_matrix_UB_22 0.0803203000
_diffrn_orient_matrix_UB_23 -0.0004084000
_diffrn_orient_matrix_UB_31 0.0592768000
_diffrn_orient_matrix_UB_32 -0.0087685000
_diffrn_orient_matrix_UB_33 0.0734506000
_diffrn_radiation_monochromator mirror
_diffrn_radiation_probe x-ray
_diffrn_radiation_type 'Cu K\a'
_diffrn_radiation_wavelength 1.54184
_diffrn_reflns_av_R_equivalents 0.0365
_diffrn_reflns_av_unetI/netI 0.0487
_diffrn_reflns_Laue_measured_fraction_full 0.998
_diffrn_reflns_Laue_measured_fraction_max 0.971
_diffrn_reflns_limit_h_max 14
_diffrn_reflns_limit_h_min -14
_diffrn_reflns_limit_k_max 19
_diffrn_reflns_limit_k_min -19
_diffrn_reflns_limit_l_max 22
_diffrn_reflns_limit_l_min -14
_diffrn_reflns_number 26131
_diffrn_reflns_point_group_measured_fraction_full 0.998
_diffrn_reflns_point_group_measured_fraction_max 0.971
_diffrn_reflns_theta_full 67.684
_diffrn_reflns_theta_max 72.792
_diffrn_reflns_theta_min 3.041
_diffrn_source 'micro-focus sealed X-ray tube'
_diffrn_source_type 'SuperNova (Cu) X-ray Source'
_exptl_absorpt_coefficient_mu 8.976
_exptl_absorpt_correction_T_max 0.706
_exptl_absorpt_correction_T_min 0.278
_exptl_absorpt_correction_type analytical
_exptl_absorpt_process_details
;
CrysAlisPro 1.171.43.112a (Rigaku Oxford Diffraction, 2024)
Analytical numeric absorption correction using a multifaceted crystal
model based on expressions derived by R.C. Clark & J.S. Reid.
(Clark, R. C. & Reid, J. S. (1995). Acta Cryst. A51, 887-897)
Empirical absorption correction using spherical harmonics,
implemented in SCALE3 ABSPACK scaling algorithm.
;
_exptl_crystal_colour 'clear dark yellow'
_exptl_crystal_density_diffrn 1.377
_exptl_crystal_description prism
_exptl_crystal_F_000 1340
_exptl_crystal_size_max 0.192
_exptl_crystal_size_mid 0.084
_exptl_crystal_size_min 0.053
_refine_diff_density_max 1.575
_refine_diff_density_min -1.818
_refine_diff_density_rms 0.102
_refine_ls_extinction_method none
_refine_ls_goodness_of_fit_ref 1.023
_refine_ls_hydrogen_treatment constr
_refine_ls_matrix_type full
_refine_ls_number_parameters 748
_refine_ls_number_reflns 12208
_refine_ls_number_restraints 253
_refine_ls_restrained_S_all 1.021
_refine_ls_R_factor_all 0.0349
_refine_ls_R_factor_gt 0.0307
_refine_ls_shift/su_max 0.004
_refine_ls_shift/su_mean 0.000
_refine_ls_structure_factor_coef Fsqd
_refine_ls_weighting_details 'w=1/[\s^2^(Fo^2^)+(0.0455P)^2^] where P=(Fo^2^+2Fc^2^)/3'
_refine_ls_weighting_scheme calc
_refine_ls_wR_factor_gt 0.0723
_refine_ls_wR_factor_ref 0.0745
_reflns_Friedel_coverage 0.000
_reflns_number_gt 11251
_reflns_number_total 12208
_reflns_threshold_expression 'I > 2\s(I)'
_cod_data_source_file d5sc04248h3.cif
_cod_data_source_block yp060
_cod_depositor_comments 'Adding full bibliography for 1575203--1575209.cif.'
_cod_original_cell_volume 3149.12(10)
_cod_database_code 1575205
_shelx_shelxl_version_number 2019/3
_chemical_oxdiff_formula 'C63 H94 N3 O4 Cl2 K1 U1'
_chemical_oxdiff_usercomment 'dark green-yellow'
_shelx_space_group_comment
;
The symmetry employed for this shelxl refinement is uniquely defined
by the following loop, which should always be used as a source of
symmetry information in preference to the above space-group names.
They are only intended as comments.
;
_shelx_estimated_absorpt_t_max 0.648
_shelx_estimated_absorpt_t_min 0.278
_olex2_refinement_description
;
1. Fixed Uiso
 At 1.2 times of:
  All C(H) groups, All C(H,H) groups, All C(H,H,H,H) groups
 At 1.5 times of:
  All C(H,H,H) groups
2. Restrained distances
 O5-C65 \\sim O6-C68 \\sim O5-C62 \\sim O6-C62
 with sigma of 0.02
 O4-C61 \\sim O3-C61 \\sim O4-C58 \\sim O3-C56
 with sigma of 0.02
 C64-C65 \\sim C68-C67 \\sim C64-C63 \\sim C66-C67 \\sim C66-C62 \\sim C63-C62
 with sigma of 0.02
 C56-C57 \\sim C59-C58 \\sim C59-C60 \\sim C57-C60 \\sim C60-C61
 with sigma of 0.02
3. Uiso/Uaniso restraints and constraints
C65 \\sim C64 \\sim C67 \\sim C66 \\sim C63 \\sim C62 \\sim C68 \\sim O5 \\sim
O6 \\sim O4 \\sim O3 \\sim C58 \\sim C56 \\sim C59 \\sim C57 \\sim C60 \\sim
C61: within 2A with sigma of 0.02 and sigma for terminal atoms of 0.04 within 2A
4. Others
 Sof(O6)=Sof(H62C)=Sof(H62D)=Sof(C66)=Sof(H66A)=Sof(H66B)=Sof(C67)=Sof(H67A)=
 Sof(H67B)=Sof(C68)=Sof(H68A)=Sof(H68B)=1-FVAR(1)
 Sof(O5)=Sof(H62A)=Sof(H62B)=Sof(C63)=Sof(H63A)=Sof(H63B)=Sof(C64)=Sof(H64A)=
 Sof(H64B)=Sof(C65)=Sof(H65A)=Sof(H65B)=FVAR(1)
 Sof(O4)=Sof(C58)=Sof(H58A)=Sof(H58B)=Sof(C59)=Sof(H59A)=Sof(H59B)=Sof(H60C)=
 Sof(H60D)=Sof(H61C)=Sof(H61D)=1-FVAR(2)
 Sof(O3)=Sof(C56)=Sof(H56A)=Sof(H56B)=Sof(C57)=Sof(H57A)=Sof(H57B)=Sof(H60A)=
 Sof(H60B)=Sof(H61A)=Sof(H61B)=FVAR(2)
5.a Ternary CH refined with riding coordinates:
 C30(H30), C33(H33), C42(H42), C45(H45)
5.b Secondary CH2 refined with riding coordinates:
 C48(H48A,H48B), C49(H49A,H49B), C50(H50A,H50B), C51(H51A,H51B), C52(H52A,
 H52B), C53(H53A,H53B), C54(H54A,H54B), C55(H55A,H55B), C56(H56A,H56B),
 C57(H57A,H57B), C58(H58A,H58B), C59(H59A,H59B), C60(H60A,H60B), C60(H60C,H60D),
  C61(H61A,H61B), C61(H61C,H61D), C62(H62A,H62B), C62(H62C,H62D), C63(H63A,
 H63B), C64(H64A,H64B), C65(H65A,H65B), C66(H66A,H66B), C67(H67A,H67B),
 C68(H68A,H68B)
5.c Aromatic/amide H refined with riding coordinates:
 C2(H2), C4(H4), C11(H11), C13(H13), C26(H26), C27(H27), C28(H28), C38(H38),
 C39(H39), C40(H40)
5.d Idealised Me refined as rotating group:
 C15(H15A,H15B,H15C), C16(H16A,H16B,H16C), C17(H17A,H17B,H17C), C18(H18A,H18B,
 H18C), C19(H19A,H19B,H19C), C21(H21A,H21B,H21C), C22(H22A,H22B,H22C), C23(H23A,
 H23B,H23C), C31(H31A,H31B,H31C), C32(H32A,H32B,H32C), C34(H34A,H34B,H34C),
 C35(H35A,H35B,H35C), C43(H43A,H43B,H43C), C44(H44A,H44B,H44C), C46(H46A,H46B,
 H46C), C47(H47A,H47B,H47C)
;
_olex2_date_sample_data_collection 2024-02-28
_olex2_submission_special_instructions 'No special instructions were received'
_oxdiff_exptl_absorpt_empirical_details
;
Empirical correction (ABSPACK) includes:
- Absorption correction using spherical harmonics
- Frame scaling
- Detector area scaling
- B-factor correction
;
_oxdiff_exptl_absorpt_empirical_full_max 2.995
_oxdiff_exptl_absorpt_empirical_full_min 0.238

loop_
_space_group_symop_operation_xyz
'x, y, z'
'-x, -y, -z'

loop_
_atom_site_label
_atom_site_type_symbol
_atom_site_fract_x
_atom_site_fract_y
_atom_site_fract_z
_atom_site_U_iso_or_equiv
_atom_site_adp_type
_atom_site_occupancy
_atom_site_site_symmetry_order
_atom_site_calc_flag
_atom_site_refinement_flags_posn
_atom_site_refinement_flags_adp
_atom_site_refinement_flags_occupancy
_atom_site_disorder_assembly
_atom_site_disorder_group
U1 U 0.59832(2) 0.72904(2) 0.74903(2) 0.02244(4) Uani 1 1 d . . . . .
K1 K 0.44401(9) 0.94188(7) 0.87724(5) 0.04204(18) Uani 1 1 d . . . . .
Cl1 Cl 0.67908(8) 0.87669(6) 0.86545(4) 0.03378(17) Uani 1 1 d . . . . .
Cl2 Cl 0.37826(9) 0.75121(8) 0.76070(6) 0.0446(2) Uani 1 1 d . . . . .
O1 O 0.4755(2) 0.59218(18) 0.64625(13) 0.0318(5) Uani 1 1 d . . . . .
O2 O 0.4263(3) 0.8934(2) 1.01124(17) 0.0457(7) Uani 1 1 d . . . . .
O3 O 0.201(2) 0.9030(14) 0.8414(14) 0.075(5) Uani 0.35(3) 1 d D U P A 1
O4 O 0.2107(9) 0.8969(8) 0.8629(5) 0.060(2) Uani 0.65(3) 1 d D U P A 2
O5 O 0.4401(19) 1.0679(12) 0.8019(9) 0.064(3) Uani 0.414(18) 1 d D U P A 1
O6 O 0.4078(16) 1.0499(8) 0.7884(8) 0.080(4) Uani 0.586(18) 1 d D U P A 2
N1 N 0.6937(3) 0.8025(2) 0.66546(14) 0.0245(5) Uani 1 1 d . . . . .
N2 N 0.7449(3) 0.6714(2) 0.70797(13) 0.0227(5) Uani 1 1 d . . . . .
N3 N 0.6336(3) 0.6307(2) 0.81557(14) 0.0243(6) Uani 1 1 d . . . . .
C1 C 0.7747(3) 0.7680(2) 0.62631(16) 0.0235(6) Uani 1 1 d . . . . .
C2 C 0.8301(3) 0.7982(2) 0.56803(17) 0.0261(7) Uani 1 1 d . . . . .
H2 H 0.812045 0.846575 0.552217 0.031 Uiso 1 1 calc R U . . .
C3 C 0.9111(3) 0.7590(3) 0.53259(17) 0.0262(7) Uani 1 1 d . . . . .
C4 C 0.9367(3) 0.6886(2) 0.55667(16) 0.0247(6) Uani 1 1 d . . . . .
H4 H 0.991936 0.661976 0.533115 0.030 Uiso 1 1 calc R U . . .
C5 C 0.8839(3) 0.6554(2) 0.61462(16) 0.0229(6) Uani 1 1 d . . . . .
C6 C 0.8035(3) 0.6959(2) 0.64923(15) 0.0199(6) Uani 1 1 d . . . . .
C7 C 0.9099(3) 0.5743(2) 0.63667(16) 0.0243(6) Uani 1 1 d . . . . .
C8 C 0.8493(3) 0.5555(2) 0.70458(16) 0.0241(6) Uani 1 1 d . . . . .
C9 C 0.7729(3) 0.6020(2) 0.73357(16) 0.0226(6) Uani 1 1 d . . . . .
C10 C 0.7107(3) 0.5798(2) 0.79374(16) 0.0236(6) Uani 1 1 d . . . . .
C11 C 0.7292(3) 0.5099(3) 0.82244(17) 0.0286(7) Uani 1 1 d . . . . .
H11 H 0.687762 0.493996 0.862043 0.034 Uiso 1 1 calc R U . . .
C12 C 0.8072(4) 0.4627(3) 0.79429(18) 0.0296(7) Uani 1 1 d . . . . .
C13 C 0.8659(4) 0.4859(3) 0.73532(18) 0.0288(7) Uani 1 1 d . . . . .
H13 H 0.918491 0.453729 0.715475 0.035 Uiso 1 1 calc R U . . .
C14 C 0.9710(4) 0.7972(3) 0.47057(18) 0.0317(7) Uani 1 1 d . . . . .
C15 C 0.8739(4) 0.8022(4) 0.4128(2) 0.0498(12) Uani 1 1 d . . . . .
H15A H 0.812933 0.741206 0.393076 0.075 Uiso 1 1 calc R U . . .
H15B H 0.912022 0.822529 0.371742 0.075 Uiso 1 1 calc R U . . .
H15C H 0.834755 0.846010 0.436756 0.075 Uiso 1 1 calc R U . . .
C16 C 1.0600(5) 0.8935(3) 0.5050(2) 0.0466(10) Uani 1 1 d . . . . .
H16A H 1.016638 0.933452 0.530240 0.070 Uiso 1 1 calc R U . . .
H16B H 1.097677 0.918380 0.465607 0.070 Uiso 1 1 calc R U . . .
H16C H 1.122809 0.890732 0.541371 0.070 Uiso 1 1 calc R U . . .
C17 C 1.0398(5) 0.7377(3) 0.4294(2) 0.0429(10) Uani 1 1 d . . . . .
H17A H 1.102600 0.733559 0.465062 0.064 Uiso 1 1 calc R U . . .
H17B H 1.077815 0.765317 0.391316 0.064 Uiso 1 1 calc R U . . .
H17C H 0.983432 0.675900 0.405367 0.064 Uiso 1 1 calc R U . . .
C18 C 1.0469(4) 0.5933(3) 0.65316(19) 0.0328(8) Uani 1 1 d . . . . .
H18A H 1.084422 0.606779 0.609835 0.049 Uiso 1 1 calc R U . . .
H18B H 1.062103 0.539007 0.663318 0.049 Uiso 1 1 calc R U . . .
H18C H 1.081696 0.646087 0.696869 0.049 Uiso 1 1 calc R U . . .
C19 C 0.8565(4) 0.4874(3) 0.57053(18) 0.0327(8) Uani 1 1 d . . . . .
H19A H 0.769004 0.474805 0.558592 0.049 Uiso 1 1 calc R U . . .
H19B H 0.871349 0.434842 0.584253 0.049 Uiso 1 1 calc R U . . .
H19C H 0.895250 0.497494 0.526795 0.049 Uiso 1 1 calc R U . . .
C20 C 0.8238(4) 0.3855(3) 0.8276(2) 0.0348(8) Uani 1 1 d . . . . .
C21 C 0.8720(5) 0.4257(4) 0.9117(2) 0.0520(12) Uani 1 1 d . . . . .
H21A H 0.949163 0.475345 0.918836 0.078 Uiso 1 1 calc R U . . .
H21B H 0.884383 0.377214 0.933064 0.078 Uiso 1 1 calc R U . . .
H21C H 0.813051 0.450051 0.936862 0.078 Uiso 1 1 calc R U . . .
C22 C 0.7008(5) 0.3103(3) 0.8170(3) 0.0486(10) Uani 1 1 d . . . . .
H22A H 0.642055 0.337574 0.839198 0.073 Uiso 1 1 calc R U . . .
H22B H 0.709519 0.263376 0.841522 0.073 Uiso 1 1 calc R U . . .
H22C H 0.672146 0.281885 0.763500 0.073 Uiso 1 1 calc R U . . .
C23 C 0.9117(5) 0.3414(4) 0.7913(3) 0.0505(12) Uani 1 1 d . . . . .
H23A H 0.883736 0.316975 0.737434 0.076 Uiso 1 1 calc R U . . .
H23B H 0.915920 0.291260 0.813056 0.076 Uiso 1 1 calc R U . . .
H23C H 0.992298 0.387660 0.800087 0.076 Uiso 1 1 calc R U . . .
C24 C 0.6785(3) 0.8837(3) 0.64967(18) 0.0289(7) Uani 1 1 d . . . . .
C25 C 0.5834(4) 0.8765(3) 0.5949(2) 0.0355(8) Uani 1 1 d . . . . .
C26 C 0.5749(5) 0.9570(4) 0.5788(3) 0.0511(11) Uani 1 1 d . . . . .
H26 H 0.510905 0.952534 0.542190 0.061 Uiso 1 1 calc R U . . .
C27 C 0.6559(5) 1.0418(4) 0.6140(3) 0.0594(14) Uani 1 1 d . . . . .
H27 H 0.648571 1.095328 0.601694 0.071 Uiso 1 1 calc R U . . .
C28 C 0.7485(5) 1.0487(3) 0.6678(3) 0.0486(11) Uani 1 1 d . . . . .
H28 H 0.804468 1.107593 0.692538 0.058 Uiso 1 1 calc R U . . .
C29 C 0.7617(4) 0.9710(3) 0.6865(2) 0.0334(8) Uani 1 1 d . . . . .
C30 C 0.4934(4) 0.7853(3) 0.5507(2) 0.0421(10) Uani 1 1 d . . . . .
H30 H 0.512303 0.735384 0.568893 0.051 Uiso 1 1 calc R U . . .
C31 C 0.3629(5) 0.7798(4) 0.5610(3) 0.0532(12) Uani 1 1 d . . . . .
H31A H 0.353790 0.784808 0.613683 0.080 Uiso 1 1 calc R U . . .
H31B H 0.307273 0.720784 0.530115 0.080 Uiso 1 1 calc R U . . .
H31C H 0.343985 0.830223 0.545860 0.080 Uiso 1 1 calc R U . . .
C32 C 0.5048(6) 0.7687(4) 0.4669(3) 0.0604(14) Uani 1 1 d . . . . .
H32A H 0.485911 0.816714 0.447854 0.091 Uiso 1 1 calc R U . . .
H32B H 0.448015 0.708338 0.439347 0.091 Uiso 1 1 calc R U . . .
H32C H 0.587814 0.770335 0.460079 0.091 Uiso 1 1 calc R U . . .
C33 C 0.8697(4) 0.9844(3) 0.7438(2) 0.0339(8) Uani 1 1 d . . . . .
H33 H 0.856278 0.925855 0.759180 0.041 Uiso 1 1 calc R U . . .
C34 C 0.8846(5) 1.0616(3) 0.8140(2) 0.0501(11) Uani 1 1 d . . . . .
H34A H 0.910123 1.120994 0.801711 0.075 Uiso 1 1 calc R U . . .
H34B H 0.946098 1.060436 0.852067 0.075 Uiso 1 1 calc R U . . .
H34C H 0.807146 1.053087 0.833193 0.075 Uiso 1 1 calc R U . . .
C35 C 0.9872(4) 1.0033(4) 0.7097(2) 0.0472(10) Uani 1 1 d . . . . .
H35A H 0.982339 0.949814 0.668974 0.071 Uiso 1 1 calc R U . . .
H35B H 1.055820 1.014767 0.748233 0.071 Uiso 1 1 calc R U . . .
H35C H 0.998675 1.057371 0.690184 0.071 Uiso 1 1 calc R U . . .
C36 C 0.5797(3) 0.6197(2) 0.88212(17) 0.0266(7) Uani 1 1 d . . . . .
C37 C 0.4594(4) 0.5655(3) 0.87677(19) 0.0331(8) Uani 1 1 d . . . . .
C38 C 0.4098(4) 0.5563(3) 0.9424(2) 0.0398(9) Uani 1 1 d . . . . .
H38 H 0.327293 0.520698 0.938952 0.048 Uiso 1 1 calc R U . . .
C39 C 0.4795(4) 0.5985(3) 1.0115(2) 0.0437(10) Uani 1 1 d . . . . .
H39 H 0.445727 0.590374 1.055469 0.052 Uiso 1 1 calc R U . . .
C40 C 0.5976(4) 0.6521(3) 1.01693(19) 0.0382(9) Uani 1 1 d . . . . .
H40 H 0.644201 0.681464 1.065087 0.046 Uiso 1 1 calc R U . . .
C41 C 0.6521(4) 0.6650(3) 0.95352(18) 0.0306(7) Uani 1 1 d . . . . .
C42 C 0.3799(4) 0.5106(3) 0.8019(2) 0.0393(9) Uani 1 1 d . . . . .
H42 H 0.415816 0.539674 0.762724 0.047 Uiso 1 1 calc R U . . .
C43 C 0.2510(5) 0.5117(5) 0.7990(3) 0.0628(15) Uani 1 1 d . . . . .
H43A H 0.211196 0.479820 0.834484 0.094 Uiso 1 1 calc R U . . .
H43B H 0.206952 0.480540 0.748408 0.094 Uiso 1 1 calc R U . . .
H43C H 0.250994 0.575538 0.812408 0.094 Uiso 1 1 calc R U . . .
C44 C 0.3849(6) 0.4127(4) 0.7831(3) 0.0615(15) Uani 1 1 d . . . . .
H44A H 0.469350 0.414280 0.782831 0.092 Uiso 1 1 calc R U . . .
H44B H 0.337873 0.378541 0.733700 0.092 Uiso 1 1 calc R U . . .
H44C H 0.350681 0.382186 0.820723 0.092 Uiso 1 1 calc R U . . .
C45 C 0.7822(4) 0.7243(3) 0.96394(19) 0.0373(8) Uani 1 1 d . . . . .
H45 H 0.800712 0.736148 0.914771 0.045 Uiso 1 1 calc R U . . .
C46 C 0.8034(5) 0.8174(3) 1.0205(2) 0.0484(11) Uani 1 1 d . . . . .
H46A H 0.741533 0.843922 1.007157 0.073 Uiso 1 1 calc R U . . .
H46B H 0.883938 0.859249 1.019580 0.073 Uiso 1 1 calc R U . . .
H46C H 0.798111 0.808404 1.070703 0.073 Uiso 1 1 calc R U . . .
C47 C 0.8690(5) 0.6774(4) 0.9892(3) 0.0514(11) Uani 1 1 d . . . . .
H47A H 0.850744 0.663340 1.036569 0.077 Uiso 1 1 calc R U . . .
H47B H 0.952661 0.718592 0.995983 0.077 Uiso 1 1 calc R U . . .
H47C H 0.859325 0.620279 0.951132 0.077 Uiso 1 1 calc R U . . .
C48 C 0.3544(5) 0.5693(3) 0.6084(3) 0.0546(13) Uani 1 1 d . . . . .
H48A H 0.355921 0.589153 0.561634 0.066 Uiso 1 1 calc R U . . .
H48B H 0.306472 0.599764 0.640725 0.066 Uiso 1 1 calc R U . . .
C49 C 0.3009(4) 0.4668(3) 0.5918(2) 0.0440(10) Uani 1 1 d . . . . .
H49A H 0.270430 0.447845 0.635867 0.053 Uiso 1 1 calc R U . . .
H49B H 0.233925 0.442298 0.549143 0.053 Uiso 1 1 calc R U . . .
C50 C 0.4062(6) 0.4357(5) 0.5727(4) 0.079(2) Uani 1 1 d . . . . .
H50A H 0.414255 0.430021 0.519282 0.095 Uiso 1 1 calc R U . . .
H50B H 0.397590 0.375670 0.583369 0.095 Uiso 1 1 calc R U . . .
C51 C 0.5156(5) 0.5117(4) 0.6233(3) 0.0525(12) Uani 1 1 d . . . . .
H51A H 0.540236 0.492542 0.667414 0.063 Uiso 1 1 calc R U . . .
H51B H 0.585280 0.525702 0.595625 0.063 Uiso 1 1 calc R U . . .
C52 C 0.4289(5) 0.7999(4) 0.9943(3) 0.0528(11) Uani 1 1 d . . . . .
H52A H 0.462739 0.786574 1.039185 0.063 Uiso 1 1 calc R U . . .
H52B H 0.478482 0.789061 0.954244 0.063 Uiso 1 1 calc R U . . .
C53 C 0.2976(6) 0.7409(4) 0.9687(3) 0.0623(14) Uani 1 1 d . . . . .
H53A H 0.281195 0.682349 0.983316 0.075 Uiso 1 1 calc R U . . .
H53B H 0.276958 0.726777 0.913785 0.075 Uiso 1 1 calc R U . . .
C54 C 0.2254(5) 0.7985(4) 1.0081(3) 0.0549(12) Uani 1 1 d . . . . .
H54A H 0.166341 0.806831 0.971720 0.066 Uiso 1 1 calc R U . . .
H54B H 0.181516 0.769675 1.044498 0.066 Uiso 1 1 calc R U . . .
C55 C 0.3204(5) 0.8886(4) 1.0470(3) 0.0510(11) Uani 1 1 d . . . . .
H55A H 0.291020 0.940327 1.043138 0.061 Uiso 1 1 calc R U . . .
H55B H 0.339682 0.892295 1.100613 0.061 Uiso 1 1 calc R U . . .
C56 C 0.1186(19) 0.8072(13) 0.8109(14) 0.060(4) Uani 0.35(3) 1 d D U P A 1
H56A H 0.130939 0.766594 0.841988 0.072 Uiso 0.35(3) 1 calc R U P A 1
H56B H 0.127592 0.781237 0.758632 0.072 Uiso 0.35(3) 1 calc R U P A 1
C57 C 0.001(2) 0.8236(18) 0.8160(11) 0.065(5) Uani 0.35(3) 1 d D U P A 1
H57A H -0.065472 0.765534 0.812069 0.078 Uiso 0.35(3) 1 calc R U P A 1
H57B H -0.019587 0.851239 0.776124 0.078 Uiso 0.35(3) 1 calc R U P A 1
C58 C 0.1202(11) 0.8352(12) 0.7964(8) 0.082(4) Uani 0.65(3) 1 d D U P A 2
H58A H 0.108963 0.868836 0.759025 0.099 Uiso 0.65(3) 1 calc R U P A 2
H58B H 0.144768 0.781784 0.772334 0.099 Uiso 0.65(3) 1 calc R U P A 2
C59 C 0.0094(15) 0.8063(9) 0.8305(7) 0.077(4) Uani 0.65(3) 1 d D U P A 2
H59A H 0.006948 0.752874 0.850482 0.092 Uiso 0.65(3) 1 calc R U P A 2
H59B H -0.064392 0.789954 0.793738 0.092 Uiso 0.65(3) 1 calc R U P A 2
C60 C 0.0200(5) 0.8894(4) 0.8921(3) 0.0675(14) Uani 1 1 d D U . . .
H60A H -0.041279 0.921431 0.896439 0.081 Uiso 0.35(3) 1 calc R U P A 1
H60B H 0.018758 0.857729 0.932390 0.081 Uiso 0.35(3) 1 calc R U P A 1
H60C H -0.043280 0.916728 0.881537 0.081 Uiso 0.65(3) 1 calc R U P A 2
H60D H 0.012555 0.873576 0.940477 0.081 Uiso 0.65(3) 1 calc R U P A 2
C61 C 0.1436(5) 0.9540(4) 0.8934(3) 0.0562(12) Uani 1 1 d D U . . .
H61A H 0.137757 1.008749 0.877832 0.067 Uiso 0.35(3) 1 calc R U P A 1
H61B H 0.190556 0.974681 0.944245 0.067 Uiso 0.35(3) 1 calc R U P A 1
H61C H 0.139649 0.997127 0.862801 0.067 Uiso 0.65(3) 1 calc R U P A 2
H61D H 0.180685 0.990046 0.945160 0.067 Uiso 0.65(3) 1 calc R U P A 2
C62 C 0.3821(8) 1.1326(5) 0.7977(4) 0.0808(18) Uani 1 1 d D U . . .
H62A H 0.438585 1.194131 0.825046 0.097 Uiso 0.414(18) 1 calc R U P A 1
H62B H 0.311302 1.119935 0.824504 0.097 Uiso 0.414(18) 1 calc R U P A 1
H62C H 0.445742 1.183969 0.833780 0.097 Uiso 0.586(18) 1 calc R U P A 2
H62D H 0.302502 1.127394 0.814646 0.097 Uiso 0.586(18) 1 calc R U P A 2
C63 C 0.340(2) 1.137(2) 0.7225(9) 0.086(5) Uani 0.414(18) 1 d D U P A 1
H63A H 0.389356 1.193611 0.710216 0.103 Uiso 0.414(18) 1 calc R U P A 1
H63B H 0.253055 1.133220 0.716035 0.103 Uiso 0.414(18) 1 calc R U P A 1
C64 C 0.360(3) 1.053(2) 0.6789(14) 0.087(5) Uani 0.414(18) 1 d D U P A 1
H64A H 0.282320 1.001842 0.663022 0.105 Uiso 0.414(18) 1 calc R U P A 1
H64B H 0.395018 1.064065 0.633662 0.105 Uiso 0.414(18) 1 calc R U P A 1
C65 C 0.445(2) 1.0276(17) 0.7269(8) 0.084(4) Uani 0.414(18) 1 d D U P A 1
H65A H 0.421475 0.959839 0.717435 0.100 Uiso 0.414(18) 1 calc R U P A 1
H65B H 0.528796 1.050522 0.715737 0.100 Uiso 0.414(18) 1 calc R U P A 1
C66 C 0.381(2) 1.1454(12) 0.7202(7) 0.095(5) Uani 0.586(18) 1 d D U P A 2
H66A H 0.333082 1.186007 0.713311 0.114 Uiso 0.586(18) 1 calc R U P A 2
H66B H 0.464639 1.173689 0.711160 0.114 Uiso 0.586(18) 1 calc R U P A 2
C67 C 0.325(2) 1.0529(11) 0.6678(11) 0.088(4) Uani 0.586(18) 1 d D U P A 2
H67A H 0.363105 1.046695 0.621710 0.105 Uiso 0.586(18) 1 calc R U P A 2
H67B H 0.236790 1.038024 0.654502 0.105 Uiso 0.586(18) 1 calc R U P A 2
C68 C 0.355(2) 0.9953(10) 0.7148(6) 0.091(4) Uani 0.586(18) 1 d D U P A 2
H68A H 0.279562 0.946506 0.716906 0.110 Uiso 0.586(18) 1 calc R U P A 2
H68B H 0.411448 0.965233 0.692067 0.110 Uiso 0.586(18) 1 calc R U P A 2

loop_
_atom_site_aniso_label
_atom_site_aniso_U_11
_atom_site_aniso_U_22
_atom_site_aniso_U_33
_atom_site_aniso_U_23
_atom_site_aniso_U_13
_atom_site_aniso_U_12
U1 0.02037(7) 0.02380(6) 0.02745(6) 0.00844(4) 0.00693(4) 0.01138(4)
K1 0.0340(5) 0.0398(5) 0.0542(4) 0.0101(3) 0.0109(3) 0.0153(4)
Cl1 0.0316(5) 0.0305(4) 0.0384(4) 0.0034(3) 0.0068(3) 0.0128(3)
Cl2 0.0232(5) 0.0479(6) 0.0607(5) 0.0016(4) 0.0063(4) 0.0184(4)
O1 0.0254(14) 0.0281(13) 0.0376(11) 0.0043(10) -0.0026(9) 0.0076(11)
O2 0.0415(19) 0.0404(17) 0.0578(16) 0.0131(13) 0.0170(13) 0.0149(14)
O3 0.039(6) 0.068(7) 0.104(9) -0.015(8) 0.004(7) 0.027(5)
O4 0.032(3) 0.067(4) 0.069(4) 0.002(3) -0.005(3) 0.012(3)
O5 0.088(8) 0.072(7) 0.045(5) 0.014(5) 0.017(5) 0.044(6)
O6 0.114(8) 0.065(5) 0.066(6) 0.017(4) 0.004(5) 0.039(6)
N1 0.0216(15) 0.0264(14) 0.0315(12) 0.0116(11) 0.0081(10) 0.0127(12)
N2 0.0217(15) 0.0249(14) 0.0249(11) 0.0090(10) 0.0070(9) 0.0098(11)
N3 0.0256(15) 0.0264(14) 0.0272(12) 0.0105(10) 0.0092(10) 0.0138(12)
C1 0.0201(17) 0.0269(16) 0.0262(13) 0.0095(12) 0.0059(11) 0.0090(13)
C2 0.0279(18) 0.0255(16) 0.0314(14) 0.0136(12) 0.0078(12) 0.0126(14)
C3 0.0248(18) 0.0301(17) 0.0267(13) 0.0113(12) 0.0066(11) 0.0100(14)
C4 0.0226(17) 0.0282(17) 0.0268(13) 0.0069(12) 0.0091(11) 0.0123(14)
C5 0.0214(17) 0.0258(16) 0.0237(12) 0.0061(11) 0.0047(11) 0.0110(13)
C6 0.0135(15) 0.0242(15) 0.0251(12) 0.0071(11) 0.0066(10) 0.0094(12)
C7 0.0277(18) 0.0246(16) 0.0264(13) 0.0081(12) 0.0080(11) 0.0152(14)
C8 0.0214(17) 0.0289(17) 0.0249(13) 0.0089(12) 0.0047(11) 0.0105(13)
C9 0.0222(17) 0.0244(16) 0.0243(12) 0.0078(11) 0.0051(11) 0.0105(13)
C10 0.0250(17) 0.0236(16) 0.0255(13) 0.0063(11) 0.0065(11) 0.0120(13)
C11 0.032(2) 0.0300(18) 0.0302(14) 0.0134(13) 0.0107(12) 0.0140(15)
C12 0.033(2) 0.0291(18) 0.0348(15) 0.0141(13) 0.0092(13) 0.0159(15)
C13 0.032(2) 0.0282(17) 0.0334(15) 0.0112(13) 0.0098(13) 0.0172(15)
C14 0.035(2) 0.0331(19) 0.0342(15) 0.0155(14) 0.0138(14) 0.0151(16)
C15 0.047(3) 0.073(3) 0.046(2) 0.037(2) 0.0155(18) 0.025(2)
C16 0.053(3) 0.036(2) 0.051(2) 0.0153(17) 0.0248(19) 0.007(2)
C17 0.057(3) 0.045(2) 0.0430(18) 0.0219(17) 0.0300(18) 0.027(2)
C18 0.028(2) 0.044(2) 0.0388(16) 0.0192(15) 0.0113(13) 0.0212(17)
C19 0.044(2) 0.0282(18) 0.0305(15) 0.0082(13) 0.0091(13) 0.0170(16)
C20 0.040(2) 0.0315(19) 0.0446(18) 0.0191(15) 0.0145(15) 0.0201(17)
C21 0.073(4) 0.050(3) 0.049(2) 0.027(2) 0.006(2) 0.034(3)
C22 0.048(3) 0.038(2) 0.070(3) 0.026(2) 0.018(2) 0.018(2)
C23 0.061(3) 0.048(3) 0.073(3) 0.039(2) 0.032(2) 0.040(2)
C24 0.0275(19) 0.0318(19) 0.0366(15) 0.0142(13) 0.0108(13) 0.0176(15)
C25 0.033(2) 0.039(2) 0.0452(18) 0.0207(16) 0.0073(15) 0.0195(18)
C26 0.044(3) 0.049(3) 0.073(3) 0.031(2) 0.000(2) 0.023(2)
C27 0.058(3) 0.042(3) 0.096(4) 0.039(3) 0.008(3) 0.026(2)
C28 0.050(3) 0.025(2) 0.074(3) 0.0186(19) 0.005(2) 0.0127(19)
C29 0.032(2) 0.0298(19) 0.0452(18) 0.0156(15) 0.0127(14) 0.0147(16)
C30 0.039(2) 0.041(2) 0.054(2) 0.0191(18) -0.0023(17) 0.0211(19)
C31 0.038(3) 0.055(3) 0.069(3) 0.022(2) -0.002(2) 0.017(2)
C32 0.069(4) 0.065(3) 0.053(2) 0.009(2) 0.000(2) 0.036(3)
C33 0.034(2) 0.0266(18) 0.0431(17) 0.0111(14) 0.0076(14) 0.0103(15)
C34 0.055(3) 0.034(2) 0.056(2) 0.0049(18) 0.009(2) 0.012(2)
C35 0.036(3) 0.055(3) 0.050(2) 0.0179(19) 0.0086(17) 0.011(2)
C36 0.0306(19) 0.0290(17) 0.0284(14) 0.0117(12) 0.0119(12) 0.0169(15)
C37 0.034(2) 0.038(2) 0.0381(16) 0.0186(15) 0.0133(14) 0.0198(17)
C38 0.034(2) 0.048(2) 0.050(2) 0.0263(18) 0.0203(16) 0.0196(19)
C39 0.055(3) 0.057(3) 0.0413(18) 0.0273(18) 0.0294(17) 0.035(2)
C40 0.052(3) 0.044(2) 0.0307(16) 0.0138(15) 0.0145(15) 0.028(2)
C41 0.040(2) 0.0303(18) 0.0283(14) 0.0094(13) 0.0097(13) 0.0195(16)
C42 0.029(2) 0.047(2) 0.0440(18) 0.0233(17) 0.0071(15) 0.0067(18)
C43 0.032(3) 0.092(5) 0.068(3) 0.036(3) 0.007(2) 0.014(3)
C44 0.076(4) 0.047(3) 0.053(2) 0.014(2) -0.013(2) 0.013(3)
C45 0.040(2) 0.038(2) 0.0318(16) 0.0066(14) 0.0064(14) 0.0121(18)
C46 0.054(3) 0.037(2) 0.045(2) 0.0002(17) -0.0027(18) 0.010(2)
C47 0.041(3) 0.054(3) 0.060(2) 0.012(2) -0.0011(19) 0.020(2)
C48 0.042(3) 0.040(2) 0.073(3) 0.004(2) -0.021(2) 0.015(2)
C49 0.038(2) 0.035(2) 0.050(2) 0.0091(17) -0.0083(17) 0.0045(18)
C50 0.051(4) 0.054(3) 0.101(4) -0.030(3) -0.019(3) 0.018(3)
C51 0.038(3) 0.042(3) 0.065(2) -0.014(2) -0.0017(19) 0.018(2)
C52 0.056(3) 0.047(3) 0.067(3) 0.017(2) 0.021(2) 0.030(2)
C53 0.061(4) 0.050(3) 0.074(3) 0.014(2) 0.019(3) 0.015(3)
C54 0.046(3) 0.047(3) 0.080(3) 0.029(2) 0.013(2) 0.018(2)
C55 0.046(3) 0.051(3) 0.063(2) 0.015(2) 0.022(2) 0.024(2)
C56 0.059(7) 0.043(7) 0.074(7) 0.005(6) -0.006(6) 0.022(6)
C57 0.051(8) 0.046(8) 0.097(8) 0.014(7) -0.007(7) 0.023(6)
C58 0.064(5) 0.058(6) 0.110(7) -0.022(6) -0.003(5) 0.035(5)
C59 0.050(5) 0.054(6) 0.109(7) 0.017(5) -0.019(5) 0.004(5)
C60 0.047(3) 0.072(4) 0.094(4) 0.033(3) 0.017(3) 0.027(3)
C61 0.053(3) 0.040(2) 0.070(3) 0.007(2) -0.002(2) 0.015(2)
C62 0.086(5) 0.067(4) 0.086(4) 0.005(3) 0.005(3) 0.032(4)
C63 0.072(10) 0.093(8) 0.096(8) 0.024(7) -0.017(7) 0.040(8)
C64 0.105(10) 0.105(8) 0.054(7) 0.016(6) -0.001(7) 0.044(8)
C65 0.108(9) 0.096(8) 0.063(6) 0.021(6) 0.016(7) 0.054(7)
C66 0.101(10) 0.078(7) 0.100(7) 0.020(6) -0.031(6) 0.032(7)
C67 0.090(9) 0.093(7) 0.075(7) 0.013(6) 0.004(6) 0.031(7)
C68 0.122(9) 0.080(7) 0.070(5) 0.016(5) 0.017(6) 0.032(7)

loop_
_atom_type_symbol
_atom_type_description
_atom_type_scat_dispersion_real
_atom_type_scat_dispersion_imag
_atom_type_scat_source
C C 0.0181 0.0091 'International Tables Vol C Tables 4.2.6.8 and 6.1.1.4'
H H 0.0000 0.0000 'International Tables Vol C Tables 4.2.6.8 and 6.1.1.4'
Cl Cl 0.3639 0.7018 'International Tables Vol C Tables 4.2.6.8 and 6.1.1.4'
K K 0.3868 1.0657 'International Tables Vol C Tables 4.2.6.8 and 6.1.1.4'
N N 0.0311 0.0180 'International Tables Vol C Tables 4.2.6.8 and 6.1.1.4'
O O 0.0492 0.0322 'International Tables Vol C Tables 4.2.6.8 and 6.1.1.4'
U U -4.3638 13.4090 'International Tables Vol C Tables 4.2.6.8 and 6.1.1.4'

loop_
_exptl_crystal_face_index_h
_exptl_crystal_face_index_k
_exptl_crystal_face_index_l
_exptl_crystal_face_perp_dist
0 0 -1 0.0443
1 0 0 0.0961
0 1 -2 0.0391
2 1 -1 0.0879
4 -4 10 0.0495
-2 0 -1 0.0703
0 1 0 0.0458
-2 -3 -8 0.0484
-1 2 -1 0.0632
0 1 2 0.0206
7 -4 -6 0.0950
0 -2 12 0.0085
2 -7 10 0.0307
-1 -9 6 0.0349
-4 -3 -7 0.0511
0 -2 -1 0.0332
1 0 -1 0.0860

loop_
_geom_angle_atom_site_label_1
_geom_angle_atom_site_label_2
_geom_angle_atom_site_label_3
_geom_angle
_geom_angle_site_symmetry_1
_geom_angle_site_symmetry_3
_geom_angle_publ_flag
Cl1 U1 K1 43.76(2) . . ?
Cl1 U1 Cl2 84.99(3) . . ?
Cl2 U1 K1 41.97(2) . . ?
O1 U1 K1 123.53(7) . . ?
O1 U1 Cl1 166.72(7) . . ?
O1 U1 Cl2 81.91(7) . . ?
N1 U1 K1 101.72(7) . . ?
N1 U1 Cl1 94.84(8) . . ?
N1 U1 Cl2 111.19(7) . . ?
N1 U1 O1 91.94(10) . . ?
N2 U1 K1 156.41(7) . . ?
N2 U1 Cl1 113.81(7) . . ?
N2 U1 Cl2 161.20(7) . . ?
N2 U1 O1 79.30(10) . . ?
N2 U1 N1 68.91(10) . . ?
N2 U1 N3 68.26(10) . . ?
N3 U1 K1 114.01(7) . . ?
N3 U1 Cl1 94.08(7) . . ?
N3 U1 Cl2 112.26(8) . . ?
N3 U1 O1 88.87(9) . . ?
N3 U1 N1 136.20(10) . . ?
Cl1 K1 C52 73.75(9) . . ?
Cl1 K1 C65 100.0(4) . . ?
Cl1 K1 C68 111.9(3) . . ?
Cl2 K1 Cl1 69.99(3) . . ?
Cl2 K1 C52 79.41(9) . . ?
Cl2 K1 C55 137.86(10) . 2_677 ?
Cl2 K1 C65 85.2(4) . . ?
Cl2 K1 C68 79.0(2) . . ?
O2 K1 Cl1 92.42(7) 2_677 . ?
O2 K1 Cl1 88.08(8) . . ?
O2 K1 Cl2 162.39(8) 2_677 . ?
O2 K1 Cl2 102.33(8) . . ?
O2 K1 O2 75.29(11) . 2_677 ?
O2 K1 C52 95.14(12) 2_677 . ?
O2 K1 C52 23.94(11) . . ?
O2 K1 C55 26.94(11) 2_677 2_677 ?
O2 K1 C55 90.46(12) . 2_677 ?
O2 K1 C65 99.3(4) 2_677 . ?
O2 K1 C65 170.5(3) . . ?
O2 K1 C68 158.7(4) . . ?
O2 K1 C68 109.7(3) 2_677 . ?
O3 K1 Cl1 149.1(3) . . ?
O3 K1 Cl2 79.5(3) . . ?
O3 K1 O2 94.2(6) . . ?
O3 K1 O2 118.0(3) . 2_677 ?
O3 K1 C52 96.8(6) . . ?
O3 K1 C55 140.1(4) . 2_677 ?
O3 K1 C65 81.3(8) . . ?
O4 K1 Cl1 148.2(2) . . ?
O4 K1 Cl2 81.2(2) . . ?
O4 K1 O2 85.1(3) . . ?
O4 K1 O6 80.3(5) . . ?
O4 K1 C52 88.3(3) . . ?
O4 K1 C55 140.4(2) . 2_677 ?
O4 K1 C68 74.1(5) . . ?
O5 K1 Cl1 113.6(4) . . ?
O5 K1 Cl2 107.8(3) . . ?
O5 K1 O2 147.4(3) . . ?
O5 K1 O2 79.6(4) . 2_677 ?
O5 K1 O3 79.5(8) . . ?
O5 K1 C52 170.9(3) . . ?
O5 K1 C55 75.6(5) . 2_677 ?
O5 K1 C65 23.6(3) . . ?
O6 K1 Cl1 117.7(4) . . ?
O6 K1 Cl2 101.3(2) . . ?
O6 K1 O2 149.8(3) . . ?
O6 K1 C52 168.2(4) . . ?
O6 K1 C55 84.4(3) . 2_677 ?
O6 K1 C68 22.4(3) . . ?
C52 K1 C68 153.9(3) . . ?
C55 K1 Cl1 70.53(10) 2_677 . ?
C55 K1 C52 103.04(14) 2_677 . ?
C55 K1 C65 87.7(5) 2_677 . ?
C55 K1 C68 102.8(3) 2_677 . ?
C65 K1 C52 164.5(4) . . ?
U1 Cl1 K1 101.26(3) . . ?
U1 Cl2 K1 102.46(4) . . ?
C48 O1 U1 130.2(3) . . ?
C48 O1 C51 108.0(3) . . ?
C51 O1 U1 121.2(2) . . ?
K1 O2 K1 104.71(11) . 2_677 ?
C52 O2 K1 134.5(3) . 2_677 ?
C52 O2 K1 104.9(3) . . ?
C55 O2 K1 121.4(3) . . ?
C55 O2 K1 89.3(3) . 2_677 ?
C55 O2 C52 103.6(4) . . ?
C56 O3 K1 121.6(14) . . ?
C61 O3 K1 116.4(13) . . ?
C61 O3 C56 109.5(17) . . ?
C58 O4 K1 127.8(8) . . ?
C61 O4 K1 126.2(6) . . ?
C61 O4 C58 99.2(8) . . ?
C62 O5 K1 140.1(12) . . ?
C62 O5 C65 104.1(13) . . ?
C65 O5 K1 106.5(11) . . ?
C62 O6 K1 136.8(9) . . ?
C62 O6 C68 107.1(10) . . ?
C68 O6 K1 110.5(8) . . ?
C1 N1 U1 119.2(2) . . ?
C1 N1 C24 115.2(3) . . ?
C24 N1 U1 125.5(2) . . ?
C6 N2 U1 121.5(2) . . ?
C6 N2 C9 115.7(3) . . ?
C9 N2 U1 122.5(2) . . ?
C10 N3 U1 120.76(19) . . ?
C10 N3 C36 117.0(3) . . ?
C36 N3 U1 122.3(2) . . ?
N1 C1 C2 126.4(3) . . ?
N1 C1 C6 115.6(3) . . ?
C2 C1 C6 118.0(3) . . ?
C1 C2 H2 119.1 . . ?
C3 C2 C1 121.8(3) . . ?
C3 C2 H2 119.1 . . ?
C2 C3 C14 119.1(3) . . ?
C4 C3 C2 118.3(3) . . ?
C4 C3 C14 122.6(3) . . ?
C3 C4 H4 118.7 . . ?
C3 C4 C5 122.5(3) . . ?
C5 C4 H4 118.7 . . ?
C4 C5 C7 120.6(3) . . ?
C6 C5 C4 118.1(3) . . ?
C6 C5 C7 121.2(3) . . ?
N2 C6 C1 113.7(3) . . ?
N2 C6 C5 125.0(3) . . ?
C5 C6 C1 121.3(3) . . ?
C5 C7 C8 110.7(3) . . ?
C5 C7 C19 108.7(2) . . ?
C8 C7 C19 108.1(3) . . ?
C18 C7 C5 110.5(3) . . ?
C18 C7 C8 110.5(3) . . ?
C18 C7 C19 108.3(3) . . ?
C9 C8 C7 121.3(3) . . ?
C9 C8 C13 118.9(3) . . ?
C13 C8 C7 119.6(3) . . ?
N2 C9 C10 113.4(3) . . ?
C8 C9 N2 125.7(3) . . ?
C8 C9 C10 120.9(3) . . ?
N3 C10 C9 114.4(3) . . ?
C11 C10 N3 127.2(3) . . ?
C11 C10 C9 118.4(3) . . ?
C10 C11 H11 119.2 . . ?
C10 C11 C12 121.5(3) . . ?
C12 C11 H11 119.2 . . ?
C11 C12 C20 119.5(3) . . ?
C13 C12 C11 118.5(3) . . ?
C13 C12 C20 122.0(3) . . ?
C8 C13 H13 119.1 . . ?
C12 C13 C8 121.7(3) . . ?
C12 C13 H13 119.1 . . ?
C3 C14 C15 110.0(3) . . ?
C16 C14 C3 109.2(3) . . ?
C16 C14 C15 109.0(4) . . ?
C17 C14 C3 112.4(3) . . ?
C17 C14 C15 107.9(3) . . ?
C17 C14 C16 108.3(4) . . ?
C14 C15 H15A 109.5 . . ?
C14 C15 H15B 109.5 . . ?
C14 C15 H15C 109.5 . . ?
H15A C15 H15B 109.5 . . ?
H15A C15 H15C 109.5 . . ?
H15B C15 H15C 109.5 . . ?
C14 C16 H16A 109.5 . . ?
C14 C16 H16B 109.5 . . ?
C14 C16 H16C 109.5 . . ?
H16A C16 H16B 109.5 . . ?
H16A C16 H16C 109.5 . . ?
H16B C16 H16C 109.5 . . ?
C14 C17 H17A 109.5 . . ?
C14 C17 H17B 109.5 . . ?
C14 C17 H17C 109.5 . . ?
H17A C17 H17B 109.5 . . ?
H17A C17 H17C 109.5 . . ?
H17B C17 H17C 109.5 . . ?
C7 C18 H18A 109.5 . . ?
C7 C18 H18B 109.5 . . ?
C7 C18 H18C 109.5 . . ?
H18A C18 H18B 109.5 . . ?
H18A C18 H18C 109.5 . . ?
H18B C18 H18C 109.5 . . ?
C7 C19 H19A 109.5 . . ?
C7 C19 H19B 109.5 . . ?
C7 C19 H19C 109.5 . . ?
H19A C19 H19B 109.5 . . ?
H19A C19 H19C 109.5 . . ?
H19B C19 H19C 109.5 . . ?
C12 C20 C21 109.0(3) . . ?
C22 C20 C12 109.1(3) . . ?
C22 C20 C21 109.2(4) . . ?
C23 C20 C12 113.0(3) . . ?
C23 C20 C21 108.3(4) . . ?
C23 C20 C22 108.1(4) . . ?
C20 C21 H21A 109.5 . . ?
C20 C21 H21B 109.5 . . ?
C20 C21 H21C 109.5 . . ?
H21A C21 H21B 109.5 . . ?
H21A C21 H21C 109.5 . . ?
H21B C21 H21C 109.5 . . ?
C20 C22 H22A 109.5 . . ?
C20 C22 H22B 109.5 . . ?
C20 C22 H22C 109.5 . . ?
H22A C22 H22B 109.5 . . ?
H22A C22 H22C 109.5 . . ?
H22B C22 H22C 109.5 . . ?
C20 C23 H23A 109.5 . . ?
C20 C23 H23B 109.5 . . ?
C20 C23 H23C 109.5 . . ?
H23A C23 H23B 109.5 . . ?
H23A C23 H23C 109.5 . . ?
H23B C23 H23C 109.5 . . ?
C25 C24 N1 120.4(3) . . ?
C29 C24 N1 120.1(3) . . ?
C29 C24 C25 119.5(3) . . ?
C24 C25 C30 122.9(3) . . ?
C26 C25 C24 118.6(4) . . ?
C26 C25 C30 118.5(4) . . ?
C25 C26 H26 118.9 . . ?
C27 C26 C25 122.1(4) . . ?
C27 C26 H26 118.9 . . ?
C26 C27 H27 120.4 . . ?
C26 C27 C28 119.2(4) . . ?
C28 C27 H27 120.4 . . ?
C27 C28 H28 119.3 . . ?
C27 C28 C29 121.4(4) . . ?
C29 C28 H28 119.3 . . ?
C24 C29 C33 122.8(3) . . ?
C28 C29 C24 119.2(4) . . ?
C28 C29 C33 118.0(4) . . ?
C25 C30 H30 108.2 . . ?
C25 C30 C31 112.0(4) . . ?
C25 C30 C32 110.6(4) . . ?
C31 C30 H30 108.2 . . ?
C31 C30 C32 109.4(4) . . ?
C32 C30 H30 108.2 . . ?
C30 C31 H31A 109.5 . . ?
C30 C31 H31B 109.5 . . ?
C30 C31 H31C 109.5 . . ?
H31A C31 H31B 109.5 . . ?
H31A C31 H31C 109.5 . . ?
H31B C31 H31C 109.5 . . ?
C30 C32 H32A 109.5 . . ?
C30 C32 H32B 109.5 . . ?
C30 C32 H32C 109.5 . . ?
H32A C32 H32B 109.5 . . ?
H32A C32 H32C 109.5 . . ?
H32B C32 H32C 109.5 . . ?
C29 C33 H33 107.9 . . ?
C29 C33 C34 113.0(4) . . ?
C29 C33 C35 110.9(3) . . ?
C34 C33 H33 107.9 . . ?
C34 C33 C35 109.2(4) . . ?
C35 C33 H33 107.9 . . ?
C33 C34 H34A 109.5 . . ?
C33 C34 H34B 109.5 . . ?
C33 C34 H34C 109.5 . . ?
H34A C34 H34B 109.5 . . ?
H34A C34 H34C 109.5 . . ?
H34B C34 H34C 109.5 . . ?
C33 C35 H35A 109.5 . . ?
C33 C35 H35B 109.5 . . ?
C33 C35 H35C 109.5 . . ?
H35A C35 H35B 109.5 . . ?
H35A C35 H35C 109.5 . . ?
H35B C35 H35C 109.5 . . ?
C37 C36 N3 120.8(3) . . ?
C37 C36 C41 120.3(3) . . ?
C41 C36 N3 118.9(3) . . ?
C36 C37 C38 119.4(4) . . ?
C36 C37 C42 122.6(3) . . ?
C38 C37 C42 117.9(4) . . ?
C37 C38 H38 119.6 . . ?
C39 C38 C37 120.8(4) . . ?
C39 C38 H38 119.6 . . ?
C38 C39 H39 120.1 . . ?
C40 C39 C38 119.9(3) . . ?
C40 C39 H39 120.1 . . ?
C39 C40 H40 118.9 . . ?
C39 C40 C41 122.1(4) . . ?
C41 C40 H40 118.9 . . ?
C36 C41 C45 123.5(3) . . ?
C40 C41 C36 117.5(4) . . ?
C40 C41 C45 119.0(3) . . ?
C37 C42 H42 107.4 . . ?
C43 C42 C37 113.4(4) . . ?
C43 C42 H42 107.4 . . ?
C43 C42 C44 111.5(5) . . ?
C44 C42 C37 109.5(3) . . ?
C44 C42 H42 107.4 . . ?
C42 C43 H43A 109.5 . . ?
C42 C43 H43B 109.5 . . ?
C42 C43 H43C 109.5 . . ?
H43A C43 H43B 109.5 . . ?
H43A C43 H43C 109.5 . . ?
H43B C43 H43C 109.5 . . ?
C42 C44 H44A 109.5 . . ?
C42 C44 H44B 109.5 . . ?
C42 C44 H44C 109.5 . . ?
H44A C44 H44B 109.5 . . ?
H44A C44 H44C 109.5 . . ?
H44B C44 H44C 109.5 . . ?
C41 C45 H45 108.1 . . ?
C41 C45 C46 110.6(4) . . ?
C41 C45 C47 112.0(4) . . ?
C46 C45 H45 108.1 . . ?
C47 C45 H45 108.1 . . ?
C47 C45 C46 109.8(4) . . ?
C45 C46 H46A 109.5 . . ?
C45 C46 H46B 109.5 . . ?
C45 C46 H46C 109.5 . . ?
H46A C46 H46B 109.5 . . ?
H46A C46 H46C 109.5 . . ?
H46B C46 H46C 109.5 . . ?
C45 C47 H47A 109.5 . . ?
C45 C47 H47B 109.5 . . ?
C45 C47 H47C 109.5 . . ?
H47A C47 H47B 109.5 . . ?
H47A C47 H47C 109.5 . . ?
H47B C47 H47C 109.5 . . ?
O1 C48 H48A 110.6 . . ?
O1 C48 H48B 110.6 . . ?
O1 C48 C49 105.9(4) . . ?
H48A C48 H48B 108.7 . . ?
C49 C48 H48A 110.6 . . ?
C49 C48 H48B 110.6 . . ?
C48 C49 H49A 111.3 . . ?
C48 C49 H49B 111.3 . . ?
H49A C49 H49B 109.2 . . ?
C50 C49 C48 102.4(5) . . ?
C50 C49 H49A 111.3 . . ?
C50 C49 H49B 111.3 . . ?
C49 C50 H50A 111.0 . . ?
C49 C50 H50B 111.0 . . ?
C49 C50 C51 104.0(4) . . ?
H50A C50 H50B 109.0 . . ?
C51 C50 H50A 111.0 . . ?
C51 C50 H50B 111.0 . . ?
O1 C51 C50 105.7(4) . . ?
O1 C51 H51A 110.6 . . ?
O1 C51 H51B 110.6 . . ?
C50 C51 H51A 110.6 . . ?
C50 C51 H51B 110.6 . . ?
H51A C51 H51B 108.7 . . ?
K1 C52 H52A 150.1 . . ?
K1 C52 H52B 66.5 . . ?
O2 C52 K1 51.1(2) . . ?
O2 C52 H52A 110.8 . . ?
O2 C52 H52B 110.8 . . ?
O2 C52 C53 104.6(4) . . ?
H52A C52 H52B 108.9 . . ?
C53 C52 K1 97.8(3) . . ?
C53 C52 H52A 110.8 . . ?
C53 C52 H52B 110.8 . . ?
C52 C53 H53A 110.8 . . ?
C52 C53 H53B 110.8 . . ?
C52 C53 C54 104.8(5) . . ?
H53A C53 H53B 108.9 . . ?
C54 C53 H53A 110.8 . . ?
C54 C53 H53B 110.8 . . ?
C53 C54 H54A 111.0 . . ?
C53 C54 H54B 111.0 . . ?
H54A C54 H54B 109.0 . . ?
C55 C54 C53 103.6(5) . . ?
C55 C54 H54A 111.0 . . ?
C55 C54 H54B 111.0 . . ?
K1 C55 H55A 79.5 2_677 . ?
K1 C55 H55B 69.4 2_677 . ?
O2 C55 K1 63.7(2) . 2_677 ?
O2 C55 C54 107.4(4) . . ?
O2 C55 H55A 110.2 . . ?
O2 C55 H55B 110.2 . . ?
C54 C55 K1 169.2(4) . 2_677 ?
C54 C55 H55A 110.2 . . ?
C54 C55 H55B 110.2 . . ?
H55A C55 H55B 108.5 . . ?
O3 C56 H56A 111.9 . . ?
O3 C56 H56B 111.9 . . ?
O3 C56 C57 99(2) . . ?
H56A C56 H56B 109.6 . . ?
C57 C56 H56A 111.9 . . ?
C57 C56 H56B 111.9 . . ?
C56 C57 H57A 111.0 . . ?
C56 C57 H57B 111.0 . . ?
C56 C57 C60 103.6(16) . . ?
H57A C57 H57B 109.0 . . ?
C60 C57 H57A 111.0 . . ?
C60 C57 H57B 111.0 . . ?
O4 C58 H58A 111.4 . . ?
O4 C58 H58B 111.4 . . ?
H58A C58 H58B 109.3 . . ?
C59 C58 O4 101.9(13) . . ?
C59 C58 H58A 111.4 . . ?
C59 C58 H58B 111.4 . . ?
C58 C59 H59A 111.1 . . ?
C58 C59 H59B 111.1 . . ?
C58 C59 C60 103.5(10) . . ?
H59A C59 H59B 109.0 . . ?
C60 C59 H59A 111.1 . . ?
C60 C59 H59B 111.1 . . ?
C57 C60 H60A 111.6 . . ?
C57 C60 H60B 111.6 . . ?
C59 C60 H60C 110.9 . . ?
C59 C60 H60D 110.9 . . ?
H60A C60 H60B 109.4 . . ?
H60C C60 H60D 108.9 . . ?
C61 C60 C57 100.9(13) . . ?
C61 C60 C59 104.3(7) . . ?
C61 C60 H60A 111.6 . . ?
C61 C60 H60B 111.6 . . ?
C61 C60 H60C 110.9 . . ?
C61 C60 H60D 110.9 . . ?
O3 C61 C60 106.0(10) . . ?
O3 C61 H61A 110.5 . . ?
O3 C61 H61B 110.5 . . ?
O4 C61 C60 104.9(6) . . ?
O4 C61 H61C 110.8 . . ?
O4 C61 H61D 110.8 . . ?
C60 C61 H61A 110.5 . . ?
C60 C61 H61B 110.5 . . ?
C60 C61 H61C 110.8 . . ?
C60 C61 H61D 110.8 . . ?
H61A C61 H61B 108.7 . . ?
H61C C61 H61D 108.8 . . ?
O5 C62 H62A 107.9 . . ?
O5 C62 H62B 107.9 . . ?
O5 C62 C63 117.5(13) . . ?
O6 C62 H62C 111.4 . . ?
O6 C62 H62D 111.4 . . ?
O6 C62 C66 102.0(11) . . ?
H62A C62 H62B 107.2 . . ?
H62C C62 H62D 109.2 . . ?
C63 C62 H62A 107.9 . . ?
C63 C62 H62B 107.9 . . ?
C66 C62 H62C 111.4 . . ?
C66 C62 H62D 111.4 . . ?
C62 C63 H63A 112.3 . . ?
C62 C63 H63B 112.3 . . ?
C62 C63 C64 97.5(16) . . ?
H63A C63 H63B 109.9 . . ?
C64 C63 H63A 112.3 . . ?
C64 C63 H63B 112.3 . . ?
C63 C64 H64A 109.9 . . ?
C63 C64 H64B 109.9 . . ?
H64A C64 H64B 108.3 . . ?
C65 C64 C63 108.8(17) . . ?
C65 C64 H64A 109.9 . . ?
C65 C64 H64B 109.9 . . ?
K1 C65 H65A 62.8 . . ?
K1 C65 H65B 110.8 . . ?
O5 C65 K1 49.9(9) . . ?
O5 C65 C64 107.7(16) . . ?
O5 C65 H65A 110.2 . . ?
O5 C65 H65B 110.2 . . ?
C64 C65 K1 138.4(18) . . ?
C64 C65 H65A 110.2 . . ?
C64 C65 H65B 110.2 . . ?
H65A C65 H65B 108.5 . . ?
C62 C66 H66A 110.4 . . ?
C62 C66 H66B 110.4 . . ?
H66A C66 H66B 108.6 . . ?
C67 C66 C62 106.8(14) . . ?
C67 C66 H66A 110.4 . . ?
C67 C66 H66B 110.4 . . ?
C66 C67 H67A 111.8 . . ?
C66 C67 H67B 111.8 . . ?
C66 C67 C68 100.0(13) . . ?
H67A C67 H67B 109.5 . . ?
C68 C67 H67A 111.8 . . ?
C68 C67 H67B 111.8 . . ?
K1 C68 H68A 80.0 . . ?
K1 C68 H68B 85.6 . . ?
O6 C68 K1 47.1(6) . . ?
O6 C68 C67 110.6(12) . . ?
O6 C68 H68A 109.5 . . ?
O6 C68 H68B 109.5 . . ?
C67 C68 K1 157.4(10) . . ?
C67 C68 H68A 109.5 . . ?
C67 C68 H68B 109.5 . . ?
H68A C68 H68B 108.1 . . ?

loop_
_geom_bond_atom_site_label_1
_geom_bond_atom_site_label_2
_geom_bond_distance
_geom_bond_site_symmetry_2
_geom_bond_publ_flag
U1 K1 4.5537(9) . ?
U1 Cl1 2.6618(8) . ?
U1 Cl2 2.7130(10) . ?
U1 O1 2.499(2) . ?
U1 N1 2.304(3) . ?
U1 N2 2.266(3) . ?
U1 N3 2.303(3) . ?
K1 Cl1 3.2112(13) . ?
K1 Cl2 3.1185(14) . ?
K1 O2 2.774(3) . ?
K1 O2 2.843(3) 2_677 ?
K1 O3 2.72(2) . ?
K1 O4 2.582(10) . ?
K1 O5 2.691(17) . ?
K1 O6 2.727(13) . ?
K1 C52 3.443(5) . ?
K1 C55 3.171(6) 2_677 ?
K1 C65 3.372(17) . ?
K1 C68 3.488(13) . ?
O1 C48 1.437(5) . ?
O1 C51 1.465(5) . ?
O2 C52 1.446(6) . ?
O2 C55 1.437(6) . ?
O3 C56 1.481(15) . ?
O3 C61 1.443(13) . ?
O4 C58 1.498(11) . ?
O4 C61 1.413(10) . ?
O5 C62 1.397(13) . ?
O5 C65 1.406(14) . ?
O6 C62 1.400(12) . ?
O6 C68 1.422(12) . ?
N1 C1 1.394(4) . ?
N1 C24 1.435(4) . ?
N2 C6 1.398(4) . ?
N2 C9 1.401(4) . ?
N3 C10 1.397(4) . ?
N3 C36 1.450(4) . ?
C1 C2 1.405(4) . ?
C1 C6 1.422(4) . ?
C2 H2 0.9500 . ?
C2 C3 1.401(5) . ?
C3 C4 1.390(5) . ?
C3 C14 1.538(4) . ?
C4 H4 0.9500 . ?
C4 C5 1.407(4) . ?
C5 C6 1.399(4) . ?
C5 C7 1.533(4) . ?
C7 C8 1.536(4) . ?
C7 C18 1.532(5) . ?
C7 C19 1.546(5) . ?
C8 C9 1.379(5) . ?
C8 C13 1.404(5) . ?
C9 C10 1.431(4) . ?
C10 C11 1.395(5) . ?
C11 H11 0.9500 . ?
C11 C12 1.397(5) . ?
C12 C13 1.396(5) . ?
C12 C20 1.541(5) . ?
C13 H13 0.9500 . ?
C14 C15 1.539(5) . ?
C14 C16 1.523(6) . ?
C14 C17 1.523(5) . ?
C15 H15A 0.9800 . ?
C15 H15B 0.9800 . ?
C15 H15C 0.9800 . ?
C16 H16A 0.9800 . ?
C16 H16B 0.9800 . ?
C16 H16C 0.9800 . ?
C17 H17A 0.9800 . ?
C17 H17B 0.9800 . ?
C17 H17C 0.9800 . ?
C18 H18A 0.9800 . ?
C18 H18B 0.9800 . ?
C18 H18C 0.9800 . ?
C19 H19A 0.9800 . ?
C19 H19B 0.9800 . ?
C19 H19C 0.9800 . ?
C20 C21 1.541(6) . ?
C20 C22 1.533(7) . ?
C20 C23 1.517(6) . ?
C21 H21A 0.9800 . ?
C21 H21B 0.9800 . ?
C21 H21C 0.9800 . ?
C22 H22A 0.9800 . ?
C22 H22B 0.9800 . ?
C22 H22C 0.9800 . ?
C23 H23A 0.9800 . ?
C23 H23B 0.9800 . ?
C23 H23C 0.9800 . ?
C24 C25 1.412(5) . ?
C24 C29 1.409(6) . ?
C25 C26 1.399(6) . ?
C25 C30 1.512(6) . ?
C26 H26 0.9500 . ?
C26 C27 1.369(8) . ?
C27 H27 0.9500 . ?
C27 C28 1.381(7) . ?
C28 H28 0.9500 . ?
C28 C29 1.396(6) . ?
C29 C33 1.523(5) . ?
C30 H30 1.0000 . ?
C30 C31 1.530(7) . ?
C30 C32 1.542(6) . ?
C31 H31A 0.9800 . ?
C31 H31B 0.9800 . ?
C31 H31C 0.9800 . ?
C32 H32A 0.9800 . ?
C32 H32B 0.9800 . ?
C32 H32C 0.9800 . ?
C33 H33 1.0000 . ?
C33 C34 1.525(6) . ?
C33 C35 1.531(6) . ?
C34 H34A 0.9800 . ?
C34 H34B 0.9800 . ?
C34 H34C 0.9800 . ?
C35 H35A 0.9800 . ?
C35 H35B 0.9800 . ?
C35 H35C 0.9800 . ?
C36 C37 1.395(6) . ?
C36 C41 1.426(5) . ?
C37 C38 1.406(5) . ?
C37 C42 1.528(5) . ?
C38 H38 0.9500 . ?
C38 C39 1.376(7) . ?
C39 H39 0.9500 . ?
C39 C40 1.371(7) . ?
C40 H40 0.9500 . ?
C40 C41 1.406(5) . ?
C41 C45 1.501(6) . ?
C42 H42 1.0000 . ?
C42 C43 1.509(7) . ?
C42 C44 1.523(7) . ?
C43 H43A 0.9800 . ?
C43 H43B 0.9800 . ?
C43 H43C 0.9800 . ?
C44 H44A 0.9800 . ?
C44 H44B 0.9800 . ?
C44 H44C 0.9800 . ?
C45 H45 1.0000 . ?
C45 C46 1.536(6) . ?
C45 C47 1.528(6) . ?
C46 H46A 0.9800 . ?
C46 H46B 0.9800 . ?
C46 H46C 0.9800 . ?
C47 H47A 0.9800 . ?
C47 H47B 0.9800 . ?
C47 H47C 0.9800 . ?
C48 H48A 0.9900 . ?
C48 H48B 0.9900 . ?
C48 C49 1.498(7) . ?
C49 H49A 0.9900 . ?
C49 H49B 0.9900 . ?
C49 C50 1.491(8) . ?
C50 H50A 0.9900 . ?
C50 H50B 0.9900 . ?
C50 C51 1.535(7) . ?
C51 H51A 0.9900 . ?
C51 H51B 0.9900 . ?
C52 H52A 0.9900 . ?
C52 H52B 0.9900 . ?
C52 C53 1.514(8) . ?
C53 H53A 0.9900 . ?
C53 H53B 0.9900 . ?
C53 C54 1.521(8) . ?
C54 H54A 0.9900 . ?
C54 H54B 0.9900 . ?
C54 C55 1.500(8) . ?
C55 H55A 0.9900 . ?
C55 H55B 0.9900 . ?
C56 H56A 0.9900 . ?
C56 H56B 0.9900 . ?
C56 C57 1.483(15) . ?
C57 H57A 0.9900 . ?
C57 H57B 0.9900 . ?
C57 C60 1.507(14) . ?
C58 H58A 0.9900 . ?
C58 H58B 0.9900 . ?
C58 C59 1.479(13) . ?
C59 H59A 0.9900 . ?
C59 H59B 0.9900 . ?
C59 C60 1.496(11) . ?
C60 H60A 0.9900 . ?
C60 H60B 0.9900 . ?
C60 H60C 0.9900 . ?
C60 H60D 0.9900 . ?
C60 C61 1.494(7) . ?
C61 H61A 0.9900 . ?
C61 H61B 0.9900 . ?
C61 H61C 0.9900 . ?
C61 H61D 0.9900 . ?
C62 H62A 0.9900 . ?
C62 H62B 0.9900 . ?
C62 H62C 0.9900 . ?
C62 H62D 0.9900 . ?
C62 C63 1.476(14) . ?
C62 C66 1.500(13) . ?
C63 H63A 0.9900 . ?
C63 H63B 0.9900 . ?
C63 C64 1.490(15) . ?
C64 H64A 0.9900 . ?
C64 H64B 0.9900 . ?
C64 C65 1.488(14) . ?
C65 H65A 0.9900 . ?
C65 H65B 0.9900 . ?
C66 H66A 0.9900 . ?
C66 H66B 0.9900 . ?
C66 C67 1.481(13) . ?
C67 H67A 0.9900 . ?
C67 H67B 0.9900 . ?
C67 C68 1.488(14) . ?
C68 H68A 0.9900 . ?
C68 H68B 0.9900 . ?

loop_
_geom_torsion_atom_site_label_1
_geom_torsion_atom_site_label_2
_geom_torsion_atom_site_label_3
_geom_torsion_atom_site_label_4
_geom_torsion
_geom_torsion_site_symmetry_1
_geom_torsion_site_symmetry_2
_geom_torsion_site_symmetry_3
_geom_torsion_site_symmetry_4
_geom_torsion_publ_flag
U1 O1 C48 C49 -144.9(3) . . . . ?
U1 O1 C51 C50 167.8(4) . . . . ?
U1 N1 C1 C2 172.7(3) . . . . ?
U1 N1 C1 C6 -8.0(4) . . . . ?
U1 N1 C24 C25 -86.6(4) . . . . ?
U1 N1 C24 C29 96.1(4) . . . . ?
U1 N2 C6 C1 8.3(4) . . . . ?
U1 N2 C6 C5 -171.8(2) . . . . ?
U1 N2 C9 C8 171.2(3) . . . . ?
U1 N2 C9 C10 -7.1(4) . . . . ?
U1 N3 C10 C9 6.4(4) . . . . ?
U1 N3 C10 C11 -171.5(3) . . . . ?
U1 N3 C36 C37 78.5(4) . . . . ?
U1 N3 C36 C41 -101.7(3) . . . . ?
K1 O2 C52 K1 -129.1(4) 2_677 . . . ?
K1 O2 C52 C53 142.6(3) 2_677 . . . ?
K1 O2 C52 C53 -88.3(4) . . . . ?
K1 O2 C55 K1 -106.9(2) . . . 2_677 ?
K1 O2 C55 C54 79.8(4) . . . . ?
K1 O2 C55 C54 -173.3(3) 2_677 . . . ?
K1 O3 C56 C57 169.4(13) . . . . ?
K1 O3 C61 C60 -145.6(10) . . . . ?
K1 O4 C58 C59 157.8(9) . . . . ?
K1 O4 C61 C60 -161.3(7) . . . . ?
K1 O5 C62 C63 -136(2) . . . . ?
K1 O5 C65 C64 139.2(19) . . . . ?
K1 O6 C62 C66 178.0(16) . . . . ?
K1 O6 C68 C67 175.4(13) . . . . ?
K1 C52 C53 C54 -79.3(4) . . . . ?
O1 C48 C49 C50 -37.4(5) . . . . ?
O2 C52 C53 C54 -27.6(5) . . . . ?
O3 C56 C57 C60 -44(3) . . . . ?
O4 C58 C59 C60 34(2) . . . . ?
O5 C62 C63 C64 10(3) . . . . ?
O6 C62 C66 C67 37.3(19) . . . . ?
N1 C1 C2 C3 179.6(3) . . . . ?
N1 C1 C6 N2 0.0(4) . . . . ?
N1 C1 C6 C5 -179.8(3) . . . . ?
N1 C24 C25 C26 -177.2(4) . . . . ?
N1 C24 C25 C30 0.3(6) . . . . ?
N1 C24 C29 C28 177.0(4) . . . . ?
N1 C24 C29 C33 -0.2(5) . . . . ?
N2 C9 C10 N3 0.3(4) . . . . ?
N2 C9 C10 C11 178.4(3) . . . . ?
N3 C10 C11 C12 178.5(3) . . . . ?
N3 C36 C37 C38 -179.9(3) . . . . ?
N3 C36 C37 C42 3.6(6) . . . . ?
N3 C36 C41 C40 -179.3(3) . . . . ?
N3 C36 C41 C45 0.1(5) . . . . ?
C1 N1 C24 C25 94.0(4) . . . . ?
C1 N1 C24 C29 -83.2(4) . . . . ?
C1 C2 C3 C4 -0.2(5) . . . . ?
C1 C2 C3 C14 -178.4(3) . . . . ?
C2 C1 C6 N2 179.4(3) . . . . ?
C2 C1 C6 C5 -0.5(5) . . . . ?
C2 C3 C4 C5 0.4(5) . . . . ?
C2 C3 C14 C15 -50.5(5) . . . . ?
C2 C3 C14 C16 69.1(4) . . . . ?
C2 C3 C14 C17 -170.7(4) . . . . ?
C3 C4 C5 C6 -0.6(5) . . . . ?
C3 C4 C5 C7 176.9(3) . . . . ?
C4 C3 C14 C15 131.4(4) . . . . ?
C4 C3 C14 C16 -109.0(4) . . . . ?
C4 C3 C14 C17 11.2(5) . . . . ?
C4 C5 C6 N2 -179.2(3) . . . . ?
C4 C5 C6 C1 0.6(5) . . . . ?
C4 C5 C7 C8 176.0(3) . . . . ?
C4 C5 C7 C18 53.3(4) . . . . ?
C4 C5 C7 C19 -65.4(4) . . . . ?
C5 C7 C8 C9 6.1(4) . . . . ?
C5 C7 C8 C13 -177.7(3) . . . . ?
C6 N2 C9 C8 -1.8(5) . . . . ?
C6 N2 C9 C10 179.9(3) . . . . ?
C6 C1 C2 C3 0.3(5) . . . . ?
C6 C5 C7 C8 -6.6(4) . . . . ?
C6 C5 C7 C18 -129.3(3) . . . . ?
C6 C5 C7 C19 112.0(3) . . . . ?
C7 C5 C6 N2 3.3(5) . . . . ?
C7 C5 C6 C1 -176.9(3) . . . . ?
C7 C8 C9 N2 -2.2(5) . . . . ?
C7 C8 C9 C10 175.9(3) . . . . ?
C7 C8 C13 C12 -176.3(3) . . . . ?
C8 C9 C10 N3 -178.1(3) . . . . ?
C8 C9 C10 C11 0.0(5) . . . . ?
C9 N2 C6 C1 -178.6(3) . . . . ?
C9 N2 C6 C5 1.3(5) . . . . ?
C9 C8 C13 C12 0.0(5) . . . . ?
C9 C10 C11 C12 0.7(5) . . . . ?
C10 N3 C36 C37 -102.6(4) . . . . ?
C10 N3 C36 C41 77.1(4) . . . . ?
C10 C11 C12 C13 -1.0(6) . . . . ?
C10 C11 C12 C20 -179.6(3) . . . . ?
C11 C12 C13 C8 0.6(6) . . . . ?
C11 C12 C20 C21 -59.2(5) . . . . ?
C11 C12 C20 C22 60.0(5) . . . . ?
C11 C12 C20 C23 -179.7(4) . . . . ?
C13 C8 C9 N2 -178.5(3) . . . . ?
C13 C8 C9 C10 -0.3(5) . . . . ?
C13 C12 C20 C21 122.2(4) . . . . ?
C13 C12 C20 C22 -118.6(4) . . . . ?
C13 C12 C20 C23 1.8(6) . . . . ?
C14 C3 C4 C5 178.5(3) . . . . ?
C18 C7 C8 C9 128.8(3) . . . . ?
C18 C7 C8 C13 -55.0(4) . . . . ?
C19 C7 C8 C9 -112.8(4) . . . . ?
C19 C7 C8 C13 63.4(4) . . . . ?
C20 C12 C13 C8 179.2(3) . . . . ?
C24 N1 C1 C2 -7.9(5) . . . . ?
C24 N1 C1 C6 171.4(3) . . . . ?
C24 C25 C26 C27 0.3(8) . . . . ?
C24 C25 C30 C31 121.5(4) . . . . ?
C24 C25 C30 C32 -116.2(4) . . . . ?
C24 C29 C33 C34 -134.1(4) . . . . ?
C24 C29 C33 C35 102.9(4) . . . . ?
C25 C24 C29 C28 -0.2(6) . . . . ?
C25 C24 C29 C33 -177.4(4) . . . . ?
C25 C26 C27 C28 -0.6(9) . . . . ?
C26 C25 C30 C31 -61.1(5) . . . . ?
C26 C25 C30 C32 61.3(6) . . . . ?
C26 C27 C28 C29 0.5(9) . . . . ?
C27 C28 C29 C24 -0.1(7) . . . . ?
C27 C28 C29 C33 177.3(5) . . . . ?
C28 C29 C33 C34 48.6(5) . . . . ?
C28 C29 C33 C35 -74.4(5) . . . . ?
C29 C24 C25 C26 0.1(6) . . . . ?
C29 C24 C25 C30 177.5(4) . . . . ?
C30 C25 C26 C27 -177.2(5) . . . . ?
C36 N3 C10 C9 -172.5(3) . . . . ?
C36 N3 C10 C11 9.6(5) . . . . ?
C36 C37 C38 C39 -1.5(6) . . . . ?
C36 C37 C42 C43 -140.6(4) . . . . ?
C36 C37 C42 C44 94.1(5) . . . . ?
C36 C41 C45 C46 130.0(4) . . . . ?
C36 C41 C45 C47 -107.1(4) . . . . ?
C37 C36 C41 C40 0.5(5) . . . . ?
C37 C36 C41 C45 179.9(4) . . . . ?
C37 C38 C39 C40 1.8(7) . . . . ?
C38 C37 C42 C43 42.9(6) . . . . ?
C38 C37 C42 C44 -82.4(5) . . . . ?
C38 C39 C40 C41 -0.9(7) . . . . ?
C39 C40 C41 C36 -0.2(6) . . . . ?
C39 C40 C41 C45 -179.6(4) . . . . ?
C40 C41 C45 C46 -50.6(5) . . . . ?
C40 C41 C45 C47 72.3(5) . . . . ?
C41 C36 C37 C38 0.3(6) . . . . ?
C41 C36 C37 C42 -176.1(4) . . . . ?
C42 C37 C38 C39 175.1(4) . . . . ?
C48 O1 C51 C50 -3.8(6) . . . . ?
C48 C49 C50 C51 34.0(6) . . . . ?
C49 C50 C51 O1 -19.3(7) . . . . ?
C51 O1 C48 C49 25.7(6) . . . . ?
C52 O2 C55 K1 135.9(3) . . . 2_677 ?
C52 O2 C55 C54 -37.4(5) . . . . ?
C52 C53 C54 C55 5.0(5) . . . . ?
C53 C54 C55 K1 -14(2) . . . 2_677 ?
C53 C54 C55 O2 19.5(5) . . . . ?
C55 O2 C52 K1 128.2(3) . . . . ?
C55 O2 C52 C53 39.9(5) . . . . ?
C56 O3 C61 C60 -3(3) . . . . ?
C56 C57 C60 C61 43(2) . . . . ?
C57 C60 C61 O3 -24.1(15) . . . . ?
C58 O4 C61 C60 46.2(13) . . . . ?
C58 C59 C60 C61 -6.8(16) . . . . ?
C59 C60 C61 O4 -25.3(8) . . . . ?
C61 O3 C56 C57 29(3) . . . . ?
C61 O4 C58 C59 -50.3(19) . . . . ?
C62 O5 C65 K1 -154(2) . . . . ?
C62 O5 C65 C64 -15(3) . . . . ?
C62 O6 C68 K1 -158.3(19) . . . . ?
C62 O6 C68 C67 17(2) . . . . ?
C62 C63 C64 C65 -18(3) . . . . ?
C62 C66 C67 C68 -26(2) . . . . ?
C63 C64 C65 K1 71(3) . . . . ?
C63 C64 C65 O5 22(3) . . . . ?
C65 O5 C62 C63 3(2) . . . . ?
C66 C67 C68 K1 15(4) . . . . ?
C66 C67 C68 O6 6(2) . . . . ?
C68 O6 C62 C66 -32.3(17) . . . . ?

loop_
_exptl_oxdiff_crystal_face_indexfrac_h
_exptl_oxdiff_crystal_face_indexfrac_k
_exptl_oxdiff_crystal_face_indexfrac_l
_exptl_oxdiff_crystal_face_x
_exptl_oxdiff_crystal_face_y
_exptl_oxdiff_crystal_face_z
0.0000 -0.0000 -1.0000 0.0450 0.0004 -0.0735
1.0000 0.0000 -0.0000 0.0557 0.1136 0.0593
0.0000 1.0000 -2.0000 0.0213 0.0811 -0.1557
2.0000 1.0000 -1.0000 0.0877 0.3078 0.0363
3.5198 -4.1078 10.2524 0.0167 0.0656 0.9977
-2.0000 -0.0000 -1.0000 -0.0663 -0.2267 -0.1920
-0.0000 1.0000 -0.0000 -0.0686 0.0803 -0.0088
-2.4221 -3.2535 -8.1470 0.4548 -0.5330 -0.7134
-1.0000 2.0000 -1.0000 -0.1479 0.0475 -0.1503
-0.0000 1.0000 2.0000 -0.1586 0.0795 0.1381
6.5184 -4.4737 -5.6448 0.9236 0.3832 0.0110
-0.0287 -1.9822 12.0181 -0.4060 -0.1674 0.8984
2.0515 -7.0276 10.1915 0.1381 -0.3357 0.9318
-0.5035 -9.2312 6.0862 0.3318 -0.8011 0.4981
-3.8880 -2.7386 -6.7286 0.2741 -0.6587 -0.7007
0.0000 -2.0000 -1.0000 0.1822 -0.1602 -0.0559
1.0000 0.0000 -1.0000 0.1006 0.1140 -0.0142
